data_2239412
loop_
_publ_author_name
'Wang, Li'
'Li, Ya-jun'
'Li, Yao-dong'
'Zhang, Wei'
'Xu, Rui'

_publ_section_title
;
 Methyl 3-phenylisoxazole-5-carboxylate
;
_journal_coeditor_code SU2682
_journal_issue 3
_journal_name_full 'Acta Crystallographica Section E'
_journal_page_first o250
_journal_paper_doi 10.1107/S1600536814000038
_journal_volume 70
_journal_year 2014
_chemical_formula_iupac 'C11 H9 N O3'
_chemical_formula_moiety 'C11 H9 N O3'
_chemical_formula_sum 'C11 H9 N O3'
_chemical_formula_weight 203.19
_chemical_name_systematic
;
Methyl 3-phenylisoxazole-5-carboxylate
;
_space_group_IT_number 14
_symmetry_cell_setting monoclinic
_symmetry_space_group_name_Hall '-P 2ybc'
_symmetry_space_group_name_H-M 'P 1 21/c 1'
_atom_sites_solution_hydrogens geom
_atom_sites_solution_primary direct
_atom_sites_solution_secondary difmap
_audit_creation_method SHELXL-97
_cell_angle_alpha 90.00
_cell_angle_beta 97.011(3)
_cell_angle_gamma 90.00
_cell_formula_units_Z 4
_cell_length_a 12.2275(18)
_cell_length_b 13.604(2)
_cell_length_c 5.8746(9)
_cell_measurement_temperature 296(2)
_cell_measurement_theta_max 25.1
_cell_measurement_theta_min 1.7
_cell_volume 969.9(3)
_computing_cell_refinement 'SAINT (Bruker, 2008)'
_computing_data_collection 'APEX2 (Bruker, 2008)'
_computing_data_reduction 'SAINT (Bruker, 2008)'
_computing_molecular_graphics 'SHELXTL (Sheldrick, 2008)'
_computing_publication_material 'SHELXL97 (Sheldrick, 2008), PLATON (Spek, 2009) and publCIF (Westrip, 2010)'
_computing_structure_refinement 'SHELXL97 (Sheldrick, 2008)'
_computing_structure_solution 'SHELXS97 (Sheldrick, 2008)'
_diffrn_ambient_temperature 296(2)
_diffrn_measured_fraction_theta_full 0.998
_diffrn_measured_fraction_theta_max 0.998
_diffrn_measurement_device_type 'Bruker APEXII CCD'
_diffrn_measurement_method 'phi and omega scans'
_diffrn_radiation_monochromator graphite
_diffrn_radiation_source 'fine-focus sealed tube'
_diffrn_radiation_type MoK\a
_diffrn_radiation_wavelength 0.71073
_diffrn_reflns_av_R_equivalents 0.0360
_diffrn_reflns_av_sigmaI/netI 0.0421
_diffrn_reflns_limit_h_max 10
_diffrn_reflns_limit_h_min -14
_diffrn_reflns_limit_k_max 16
_diffrn_reflns_limit_k_min -15
_diffrn_reflns_limit_l_max 7
_diffrn_reflns_limit_l_min -6
_diffrn_reflns_number 4807
_diffrn_reflns_theta_full 25.08
_diffrn_reflns_theta_max 25.08
_diffrn_reflns_theta_min 1.68
_exptl_absorpt_coefficient_mu 0.103
_exptl_absorpt_correction_T_max 0.9866
_exptl_absorpt_correction_T_min 0.9642
_exptl_absorpt_correction_type multi-scan
_exptl_absorpt_process_details '(SADABS; Bruker, 2008)'
_exptl_crystal_colour colourless
_exptl_crystal_density_diffrn 1.392
_exptl_crystal_density_method 'not measured'
_exptl_crystal_description plate
_exptl_crystal_F_000 424
_exptl_crystal_size_max 0.36
_exptl_crystal_size_mid 0.25
_exptl_crystal_size_min 0.13
_refine_diff_density_max 0.169
_refine_diff_density_min -0.154
_refine_ls_extinction_coef 0.0049(19)
_refine_ls_extinction_expression Fc^*^=kFc[1+0.001xFc^2^\l^3^/sin(2\q)]^-1/4^
_refine_ls_extinction_method SHELXL
_refine_ls_goodness_of_fit_ref 1.134
_refine_ls_hydrogen_treatment constr
_refine_ls_matrix_type full
_refine_ls_number_parameters 138
_refine_ls_number_reflns 1718
_refine_ls_number_restraints 0
_refine_ls_restrained_S_all 1.134
_refine_ls_R_factor_all 0.0848
_refine_ls_R_factor_gt 0.0588
_refine_ls_shift/su_max 0.000
_refine_ls_shift/su_mean 0.000
_refine_ls_structure_factor_coef Fsqd
_refine_ls_weighting_details 'calc w=1/[\s^2^(Fo^2^)+(0.0531P)^2^] where P=(Fo^2^+2Fc^2^)/3'
_refine_ls_weighting_scheme calc
_refine_ls_wR_factor_gt 0.1204
_refine_ls_wR_factor_ref 0.1329
_reflns_number_gt 1238
_reflns_number_total 1718
_reflns_threshold_expression >2sigma(I)
_cod_data_source_file su2682sup1.cif
_cod_data_source_block I
_cod_original_sg_symbol_H-M 'P 21/c'
_cod_database_code 2239412
_cod_database_fobs_code 2239412

loop_
_symmetry_equiv_pos_as_xyz
'x, y, z'
'-x, y+1/2, -z+1/2'
'-x, -y, -z'
'x, -y-1/2, z-1/2'

loop_
_atom_site_type_symbol
_atom_site_label
_atom_site_fract_x
_atom_site_fract_y
_atom_site_fract_z
_atom_site_U_iso_or_equiv
_atom_site_adp_type
_atom_site_calc_flag
_atom_site_refinement_flags
_atom_site_occupancy
_atom_site_symmetry_multiplicity
N N1 0.58165(16) 0.12445(15) 0.1263(4) 0.0548(6) Uani d . 1 1
O O1 0.69685(13) 0.12779(12) 0.1714(3) 0.0568(5) Uani d . 1 1
O O2 0.91297(15) 0.11346(15) 0.3629(3) 0.0734(7) Uani d . 1 1
O O3 0.85964(13) 0.14679(13) 0.7065(3) 0.0601(5) Uani d . 1 1
C C1 0.3828(2) 0.15075(17) 0.5374(4) 0.0497(7) Uani d . 1 1
H H1 0.4298 0.1742 0.6620 0.060 Uiso calc R 1 1
C C2 0.2707(2) 0.14652(19) 0.5489(5) 0.0581(7) Uani d . 1 1
H H2 0.2426 0.1677 0.6807 0.070 Uiso calc R 1 1
C C3 0.2004(2) 0.11121(19) 0.3669(5) 0.0593(8) Uani d . 1 1
H H3 0.1249 0.1088 0.3746 0.071 Uiso calc R 1 1
C C4 0.2428(2) 0.07947(19) 0.1727(5) 0.0585(7) Uani d . 1 1
H H4 0.1956 0.0546 0.0501 0.070 Uiso calc R 1 1
C C5 0.35431(19) 0.08422(18) 0.1585(4) 0.0495(7) Uani d . 1 1
H H5 0.3820 0.0632 0.0261 0.059 Uiso calc R 1 1
C C6 0.42544(18) 0.12036(15) 0.3418(4) 0.0419(6) Uani d . 1 1
C C7 0.54474(18) 0.12641(15) 0.3261(4) 0.0404(6) Uani d . 1 1
C C9 0.72372(19) 0.13278(17) 0.4011(4) 0.0447(6) Uani d . 1 1
C C10 0.63299(18) 0.13246(16) 0.5065(4) 0.0451(6) Uani d . 1 1
H H10 0.6286 0.1355 0.6633 0.054 Uiso calc R 1 1
C C11 0.8426(2) 0.13030(18) 0.4824(5) 0.0511(7) Uani d . 1 1
C C12 0.9720(2) 0.1372(2) 0.8127(5) 0.0722(9) Uani d . 1 1
H H12A 1.0015 0.0755 0.7694 0.108 Uiso calc R 1 1
H H12B 0.9737 0.1397 0.9764 0.108 Uiso calc R 1 1
H H12C 1.0154 0.1900 0.7629 0.108 Uiso calc R 1 1

loop_
_atom_site_aniso_label
_atom_site_aniso_U_11
_atom_site_aniso_U_22
_atom_site_aniso_U_33
_atom_site_aniso_U_12
_atom_site_aniso_U_13
_atom_site_aniso_U_23
N1 0.0377(12) 0.0773(16) 0.0498(14) -0.0009(10) 0.0068(10) -0.0028(11)
O1 0.0444(11) 0.0800(13) 0.0475(11) -0.0009(9) 0.0119(8) -0.0010(9)
O2 0.0451(11) 0.1176(18) 0.0603(13) 0.0086(11) 0.0184(9) 0.0003(11)
O3 0.0400(10) 0.0877(14) 0.0523(12) 0.0010(9) 0.0044(8) -0.0068(10)
C1 0.0448(15) 0.0555(16) 0.0492(16) -0.0026(12) 0.0074(12) -0.0066(12)
C2 0.0490(17) 0.0677(18) 0.0603(18) 0.0044(13) 0.0173(13) -0.0047(14)
C3 0.0363(14) 0.0689(19) 0.073(2) 0.0013(13) 0.0078(14) 0.0140(15)
C4 0.0425(16) 0.0702(18) 0.0598(19) -0.0053(13) -0.0062(13) 0.0057(14)
C5 0.0455(15) 0.0563(15) 0.0466(16) 0.0009(12) 0.0054(12) -0.0007(12)
C6 0.0406(14) 0.0411(13) 0.0438(14) 0.0013(10) 0.0039(11) 0.0035(11)
C7 0.0412(14) 0.0371(13) 0.0427(14) 0.0005(10) 0.0040(11) -0.0020(11)
C9 0.0441(15) 0.0497(15) 0.0405(14) -0.0008(11) 0.0057(11) 0.0024(11)
C10 0.0427(14) 0.0525(15) 0.0407(14) 0.0043(12) 0.0075(11) -0.0007(11)
C11 0.0451(16) 0.0565(16) 0.0529(17) 0.0014(12) 0.0108(13) 0.0010(13)
C12 0.0457(17) 0.104(2) 0.0639(19) 0.0039(15) -0.0067(14) -0.0015(17)

loop_
_atom_type_symbol
_atom_type_description
_atom_type_scat_dispersion_real
_atom_type_scat_dispersion_imag
_atom_type_scat_source
C C 0.0033 0.0016 'International Tables Vol C Tables 4.2.6.8 and 6.1.1.4'
H H 0.0000 0.0000 'International Tables Vol C Tables 4.2.6.8 and 6.1.1.4'
N N 0.0061 0.0033 'International Tables Vol C Tables 4.2.6.8 and 6.1.1.4'
O O 0.0106 0.0060 'International Tables Vol C Tables 4.2.6.8 and 6.1.1.4'

loop_
_geom_angle_atom_site_label_1
_geom_angle_atom_site_label_2
_geom_angle_atom_site_label_3
_geom_angle
C7 N1 O1 106.16(18)
C9 O1 N1 107.86(17)
C11 O3 C12 116.1(2)
C6 C1 C2 120.3(2)
C6 C1 H1 119.8
C2 C1 H1 119.8
C3 C2 C1 120.4(3)
C3 C2 H2 119.8
C1 C2 H2 119.8
C2 C3 C4 119.4(2)
C2 C3 H3 120.3
C4 C3 H3 120.3
C5 C4 C3 120.7(2)
C5 C4 H4 119.7
C3 C4 H4 119.7
C4 C5 C6 120.0(2)
C4 C5 H5 120.0
C6 C5 H5 120.0
C1 C6 C5 119.1(2)
C1 C6 C7 120.8(2)
C5 C6 C7 120.1(2)
N1 C7 C10 110.9(2)
N1 C7 C6 120.5(2)
C10 C7 C6 128.6(2)
C10 C9 O1 110.4(2)
C10 C9 C11 133.8(2)
O1 C9 C11 115.6(2)
C9 C10 C7 104.6(2)
C9 C10 H10 127.7
C7 C10 H10 127.7
O2 C11 O3 125.2(2)
O2 C11 C9 124.4(3)
O3 C11 C9 110.3(2)
O3 C12 H12A 109.5
O3 C12 H12B 109.5
H12A C12 H12B 109.5
O3 C12 H12C 109.5
H12A C12 H12C 109.5
H12B C12 H12C 109.5

loop_
_geom_bond_atom_site_label_1
_geom_bond_atom_site_label_2
_geom_bond_distance
N1 C7 1.308(3)
N1 O1 1.402(2)
O1 C9 1.351(3)
O2 C11 1.197(3)
O3 C11 1.326(3)
O3 C12 1.443(3)
C1 C6 1.382(3)
C1 C2 1.382(3)
C1 H1 0.9300
C2 C3 1.374(4)
C2 H2 0.9300
C3 C4 1.379(4)
C3 H3 0.9300
C4 C5 1.378(3)
C4 H4 0.9300
C5 C6 1.389(3)
C5 H5 0.9300
C6 C7 1.475(3)
C7 C10 1.420(3)
C9 C10 1.335(3)
C9 C11 1.474(3)
C10 H10 0.9300
C12 H12A 0.9600
C12 H12B 0.9600
C12 H12C 0.9600

loop_
_geom_hbond_atom_site_label_D
_geom_hbond_atom_site_label_H
_geom_hbond_atom_site_label_A
_geom_hbond_site_symmetry_A
_geom_hbond_distance_DH
_geom_hbond_distance_HA
_geom_hbond_distance_DA
_geom_hbond_angle_DHA
_geom_hbond_publ_flag
C3 H3 O2 1_455 0.93 2.58 3.512(3) 175 yes
C12 H12B O2 1_556 0.96 2.50 3.412(3) 159 yes

loop_
_geom_torsion_atom_site_label_1
_geom_torsion_atom_site_label_2
_geom_torsion_atom_site_label_3
_geom_torsion_atom_site_label_4
_geom_torsion
C7 N1 O1 C9 -0.7(3)
C6 C1 C2 C3 0.6(4)
C1 C2 C3 C4 0.3(4)
C2 C3 C4 C5 -1.0(4)
C3 C4 C5 C6 0.7(4)
C2 C1 C6 C5 -0.9(3)
C2 C1 C6 C7 178.8(2)
C4 C5 C6 C1 0.3(3)
C4 C5 C6 C7 -179.4(2)
O1 N1 C7 C10 0.8(3)
O1 N1 C7 C6 -177.87(18)
C1 C6 C7 N1 -160.8(2)
C5 C6 C7 N1 18.9(3)
C1 C6 C7 C10 20.8(4)
C5 C6 C7 C10 -159.5(2)
N1 O1 C9 C10 0.2(3)
N1 O1 C9 C11 176.1(2)
O1 C9 C10 C7 0.2(3)
C11 C9 C10 C7 -174.6(3)
N1 C7 C10 C9 -0.7(3)
C6 C7 C10 C9 177.9(2)
C12 O3 C11 O2 -4.0(4)
C12 O3 C11 C9 174.4(2)
C10 C9 C11 O2 166.0(3)
O1 C9 C11 O2 -8.7(4)
C10 C9 C11 O3 -12.4(4)
O1 C9 C11 O3 172.9(2)
